data_7713107
loop_
_publ_author_name
'Theodosopoulou, Dimitra'
'De La Pena, Miguel Alonso'
'Abou-Derhamine, Sary'
'Douair, Iskander'
'Roisnel, Thierry'
'Cordier, Marie'
'Piola, Lorenzo'
'Fernandez, Alvaro'
'Welle, Alexandre'
'Maron, Laurent'
'Carpentier, Jean-Francois'
'Kirillov, Evgueni'

_publ_section_title
;
 C1-Symmetric {Cyclopentadienyl/Indenyl}-Metallocene Catalysts: Synthesis,
 Structure, Isospecific Polymerization of Propylene and Stereocontrol
 Mechanism
;
_journal_name_full 'Dalton Transactions'
_journal_paper_doi 10.1039/D3DT01306E
_journal_year 2023
_chemical_compound_source 'synthesis as described'
_chemical_formula_moiety 'C32 H40 Cl2 O Si Zr'
_chemical_formula_sum 'C32 H40 Cl2 O Si Zr'
_chemical_formula_weight 630.85
_space_group_crystal_system monoclinic
_space_group_IT_number 14
_space_group_name_Hall '-P 2ybc'
_space_group_name_H-M_alt 'P 1 21/c 1'
_atom_sites_solution_hydrogens geom
_atom_sites_solution_primary dual
_atom_sites_solution_secondary difmap
_audit_update_record
;
2023-03-13 deposited with the CCDC.	2023-05-19 downloaded from the CCDC.
;
_cell_angle_alpha 90
_cell_angle_beta 107.912(4)
_cell_angle_gamma 90
_cell_formula_units_Z 4
_cell_length_a 13.5939(16)
_cell_length_b 13.3843(13)
_cell_length_c 17.1306(19)
_cell_measurement_reflns_used 8923
_cell_measurement_temperature 150
_cell_measurement_theta_max 27.6134
_cell_measurement_theta_min 2.1896
_cell_measurement_wavelength 0.71073
_cell_volume 2965.8(6)
_computing_cell_refinement 'APEX3 (Bruker, 2015)'
_computing_data_collection 'SAINT (Bruker, 2014)'
_computing_data_reduction 'SAINT (Bruker, 2014)'
_computing_molecular_graphics 'SXGRAPH (L. Farrugia, 1999), Mercury (CSD, 2016)'
_computing_publication_material 'CRYSCALC (T. Roisnel, local program, 2019)'
_computing_structure_refinement 'SHELXL-2018_3 (Sheldrick, 2018)'
_computing_structure_solution 'SHELXT (G. Sheldrick, 2015)'
_diffrn_ambient_temperature 150
_diffrn_detector '(CMOS) PHOTON 100'
_diffrn_detector_area_resol_mean 10.4167
_diffrn_measured_fraction_theta_full 0.990
_diffrn_measured_fraction_theta_max 0.988
_diffrn_measurement_device_type 'D8 VENTURE Bruker AXS'
_diffrn_measurement_method 'rotation images'
_diffrn_orient_matrix_UB_11 -0.0085714
_diffrn_orient_matrix_UB_12 0.0203788
_diffrn_orient_matrix_UB_13 -0.0578795
_diffrn_orient_matrix_UB_21 0.0540791
_diffrn_orient_matrix_UB_22 0.0526350
_diffrn_orient_matrix_UB_23 0.0201982
_diffrn_orient_matrix_UB_31 0.0545776
_diffrn_orient_matrix_UB_32 -0.0489539
_diffrn_orient_matrix_UB_33 -0.0023774
_diffrn_radiation_monochromator 'multilayer monochromator'
_diffrn_radiation_probe x-ray
_diffrn_radiation_source 'Incoatec microfocus sealed tube'
_diffrn_radiation_type MoK\a
_diffrn_radiation_wavelength 0.71073
_diffrn_reflns_av_R_equivalents 0.0828
_diffrn_reflns_av_unetI/netI 0.0824
_diffrn_reflns_limit_h_max 13
_diffrn_reflns_limit_h_min -17
_diffrn_reflns_limit_k_max 17
_diffrn_reflns_limit_k_min -17
_diffrn_reflns_limit_l_max 22
_diffrn_reflns_limit_l_min -22
_diffrn_reflns_number 21525
_diffrn_reflns_theta_full 25.242
_diffrn_reflns_theta_max 27.519
_diffrn_reflns_theta_min 2.190
_diffrn_source_current 1.0
_diffrn_source_voltage 50.0
_exptl_absorpt_coefficient_mu 0.615
_exptl_absorpt_correction_T_max 0.929
_exptl_absorpt_correction_T_min 0.811
_exptl_absorpt_correction_type multi-scan
_exptl_absorpt_process_details
;
  [Sheldrick, G.M. (2014). SADABS Bruker AXS Inc., Madison, Wisconsin, USA]
;
_exptl_crystal_colour yellow
_exptl_crystal_density_diffrn 1.413
_exptl_crystal_description prism
_exptl_crystal_F_000 1312
_exptl_crystal_size_max 0.310
_exptl_crystal_size_mid 0.180
_exptl_crystal_size_min 0.120
_refine_diff_density_max 0.854
_refine_diff_density_min -0.797
_refine_diff_density_rms 0.135
_refine_ls_extinction_method none
_refine_ls_goodness_of_fit_ref 1.063
_refine_ls_hydrogen_treatment constr
_refine_ls_matrix_type full
_refine_ls_number_parameters 345
_refine_ls_number_reflns 6750
_refine_ls_number_restraints 0
_refine_ls_restrained_S_all 1.063
_refine_ls_R_factor_all 0.0703
_refine_ls_R_factor_gt 0.0544
_refine_ls_shift/su_max 0.029
_refine_ls_shift/su_mean 0.001
_refine_ls_structure_factor_coef Fsqd
_refine_ls_weighting_details 'w=1/[\s^2^(Fo^2^)+(0.0886P)^2^+0.5835P] where P=(Fo^2^+2Fc^2^)/3'
_refine_ls_weighting_scheme calc
_refine_ls_wR_factor_gt 0.1413
_refine_ls_wR_factor_ref 0.1567
_reflns_Friedel_coverage 0.000
_reflns_number_gt 5391
_reflns_number_total 6750
_reflns_threshold_expression >2sigma(I)
_cod_data_source_file d3dt01306e2.cif
_cod_data_source_block 3d-Zr_DT120
_cod_original_sg_symbol_H-M 'P 21/c'
_cod_database_code 7713107

loop_
_space_group_symop_operation_xyz
'x, y, z'
'-x, y+1/2, -z+1/2'
'-x, -y, -z'
'x, -y-1/2, z-1/2'

loop_
_atom_site_label
_atom_site_type_symbol
_atom_site_fract_x
_atom_site_fract_y
_atom_site_fract_z
_atom_site_U_iso_or_equiv
_atom_site_adp_type
_atom_site_occupancy
_atom_site_site_symmetry_order
_atom_site_calc_flag
_atom_site_refinement_flags_posn
_atom_site_refinement_flags_adp
_atom_site_refinement_flags_occupancy
_atom_site_disorder_assembly
_atom_site_disorder_group
C1 C 0.4536(3) 0.4988(2) 0.86498(19) 0.0254(7) Uani 1 1 d . . . . .
C2 C 0.3697(3) 0.5422(2) 0.88634(19) 0.0284(7) Uani 1 1 d . . . . .
C3 C 0.3282(3) 0.4694(2) 0.92738(19) 0.0296(7) Uani 1 1 d . . . . .
C4 C 0.3853(3) 0.3791(2) 0.92928(19) 0.0263(7) Uani 1 1 d . . . . .
C5 C 0.4650(2) 0.3966(2) 0.89267(18) 0.0221(6) Uani 1 1 d . . . . .
C6 C 0.5203(3) 0.5581(3) 0.8276(2) 0.0366(8) Uani 1 1 d . . . . .
H6A H 0.476946 0.592683 0.778645 0.055 Uiso 1 1 calc R U . . .
H6B H 0.568240 0.513268 0.812123 0.055 Uiso 1 1 calc R U . . .
H6C H 0.559682 0.607328 0.867346 0.055 Uiso 1 1 calc R U . . .
C7 C 0.3404(3) 0.6505(3) 0.8761(3) 0.0441(10) Uani 1 1 d . . . . .
H7A H 0.399526 0.691484 0.906518 0.066 Uiso 1 1 calc R U . . .
H7B H 0.282199 0.662748 0.897242 0.066 Uiso 1 1 calc R U . . .
H7C H 0.320308 0.668210 0.817768 0.066 Uiso 1 1 calc R U . . .
C8 C 0.2457(3) 0.4855(3) 0.9676(2) 0.0452(10) Uani 1 1 d . . . . .
H8A H 0.270772 0.462679 1.024644 0.068 Uiso 1 1 calc R U . . .
H8B H 0.183809 0.447477 0.938041 0.068 Uiso 1 1 calc R U . . .
H8C H 0.228630 0.556715 0.966227 0.068 Uiso 1 1 calc R U . . .
C9 C 0.3647(3) 0.2873(3) 0.9726(2) 0.0368(8) Uani 1 1 d . . . . .
H9A H 0.417576 0.236789 0.974458 0.055 Uiso 1 1 calc R U . . .
H9B H 0.296340 0.260510 0.942975 0.055 Uiso 1 1 calc R U . . .
H9C H 0.366880 0.304848 1.028676 0.055 Uiso 1 1 calc R U . . .
C11 C 0.6525(3) 0.3361(3) 0.8287(3) 0.0430(9) Uani 1 1 d . . . . .
H11A H 0.682113 0.279037 0.807966 0.065 Uiso 1 1 calc R U . . .
H11B H 0.702375 0.360782 0.879350 0.065 Uiso 1 1 calc R U . . .
H11C H 0.636279 0.389460 0.787493 0.065 Uiso 1 1 calc R U . . .
C12 C 0.5732(3) 0.1855(3) 0.9184(2) 0.0395(9) Uani 1 1 d . . . . .
H12A H 0.601244 0.134438 0.890183 0.059 Uiso 1 1 calc R U . . .
H12B H 0.513534 0.158272 0.931977 0.059 Uiso 1 1 calc R U . . .
H12C H 0.626437 0.205673 0.968910 0.059 Uiso 1 1 calc R U . . .
C13 C 0.4207(2) 0.2726(2) 0.75523(18) 0.0203(6) Uani 1 1 d . . . . .
C14 C 0.3916(2) 0.3323(2) 0.68144(18) 0.0210(6) Uani 1 1 d . . . . .
C15 C 0.2869(2) 0.3163(2) 0.63857(17) 0.0217(6) Uani 1 1 d . . . . .
H15 H 0.248699 0.349825 0.589797 0.026 Uiso 1 1 calc R U . . .
C16 C 0.2471(2) 0.2415(2) 0.68005(17) 0.0177(6) Uani 1 1 d . . . . .
C17 C 0.3292(2) 0.2153(2) 0.75261(17) 0.0196(6) Uani 1 1 d . . . . .
C18 C 0.3108(2) 0.1391(2) 0.80396(19) 0.0217(6) Uani 1 1 d . . . . .
H18 H 0.365178 0.119351 0.851170 0.026 Uiso 1 1 calc R U . . .
C19 C 0.2163(3) 0.0931(2) 0.78706(19) 0.0233(6) Uani 1 1 d . . . . .
C20 C 0.1358(2) 0.1228(2) 0.71437(19) 0.0224(6) Uani 1 1 d . . . . .
C21 C 0.1494(2) 0.1927(2) 0.65959(17) 0.0197(6) Uani 1 1 d . . . . .
C22 C 0.4595(3) 0.3985(2) 0.6490(2) 0.0284(7) Uani 1 1 d . . . . .
H22A H 0.504768 0.357107 0.627477 0.043 Uiso 1 1 calc R U . . .
H22B H 0.501722 0.440882 0.693349 0.043 Uiso 1 1 calc R U . . .
H22C H 0.416318 0.440701 0.604914 0.043 Uiso 1 1 calc R U . . .
C23 C 0.1963(3) 0.0139(2) 0.8465(2) 0.0311(7) Uani 1 1 d . . . . .
C24 C 0.1619(4) -0.0859(2) 0.8024(3) 0.0447(10) Uani 1 1 d . . . . .
H24A H 0.151972 -0.135175 0.841612 0.067 Uiso 1 1 calc R U . . .
H24B H 0.214951 -0.109830 0.779049 0.067 Uiso 1 1 calc R U . . .
H24C H 0.096643 -0.076426 0.758288 0.067 Uiso 1 1 calc R U . . .
C25 C 0.1141(3) 0.0526(3) 0.8828(2) 0.0437(9) Uani 1 1 d . . . . .
H25A H 0.046943 0.054642 0.839970 0.066 Uiso 1 1 calc R U . . .
H25B H 0.132718 0.120021 0.904756 0.066 Uiso 1 1 calc R U . . .
H25C H 0.109822 0.008080 0.927076 0.066 Uiso 1 1 calc R U . . .
C26 C 0.2947(3) -0.0058(3) 0.9188(3) 0.0498(11) Uani 1 1 d . . . . .
H26A H 0.320128 0.057306 0.946678 0.075 Uiso 1 1 calc R U . . .
H26B H 0.347904 -0.035263 0.898172 0.075 Uiso 1 1 calc R U . . .
H26C H 0.278599 -0.052078 0.957521 0.075 Uiso 1 1 calc R U . . .
O27 O 0.04192(18) 0.07542(17) 0.69922(15) 0.0306(5) Uani 1 1 d . . . . .
C28 C -0.0445(3) 0.1384(3) 0.6961(3) 0.0417(9) Uani 1 1 d . . . . .
H28A H -0.021646 0.193511 0.735128 0.063 Uiso 1 1 calc R U . . .
H28B H -0.097437 0.099345 0.710372 0.063 Uiso 1 1 calc R U . . .
H28C H -0.073403 0.165431 0.640529 0.063 Uiso 1 1 calc R U . . .
C29 C 0.0703(2) 0.2148(2) 0.58018(18) 0.0219(6) Uani 1 1 d . . . . .
C30 C 0.0313(3) 0.3110(2) 0.5599(2) 0.0284(7) Uani 1 1 d . . . . .
H30 H 0.054153 0.363914 0.598209 0.034 Uiso 1 1 calc R U . . .
C31 C -0.0408(3) 0.3300(3) 0.4841(2) 0.0379(8) Uani 1 1 d . . . . .
H31 H -0.068288 0.395361 0.471346 0.046 Uiso 1 1 calc R U . . .
C32 C -0.0728(3) 0.2546(3) 0.4272(2) 0.0402(9) Uani 1 1 d . . . . .
H32 H -0.121217 0.268146 0.375064 0.048 Uiso 1 1 calc R U . . .
C33 C -0.0342(3) 0.1592(3) 0.4461(2) 0.0417(9) Uani 1 1 d . . . . .
H33 H -0.055903 0.107113 0.406915 0.050 Uiso 1 1 calc R U . . .
C34 C 0.0357(3) 0.1397(2) 0.5219(2) 0.0320(8) Uani 1 1 d . . . . .
H34 H 0.060929 0.073594 0.534622 0.038 Uiso 1 1 calc R U . . .
Cl1 Cl 0.25380(8) 0.54541(6) 0.68896(5) 0.0359(2) Uani 1 1 d . . . . .
Cl2 Cl 0.13630(7) 0.36262(7) 0.79523(5) 0.0347(2) Uani 1 1 d . . . . .
Si1 Si 0.53183(7) 0.29637(6) 0.85008(5) 0.0246(2) Uani 1 1 d . . . . .
Zr1 Zr 0.30185(2) 0.40006(2) 0.77871(2) 0.01783(12) Uani 1 1 d . . . . .

loop_
_atom_site_aniso_label
_atom_site_aniso_U_11
_atom_site_aniso_U_22
_atom_site_aniso_U_33
_atom_site_aniso_U_23
_atom_site_aniso_U_13
_atom_site_aniso_U_12
C1 0.0262(16) 0.0217(14) 0.0239(15) -0.0042(11) 0.0011(13) -0.0019(12)
C2 0.0341(18) 0.0234(15) 0.0229(16) -0.0081(12) 0.0016(14) 0.0018(13)
C3 0.0311(18) 0.0308(16) 0.0224(15) -0.0085(12) 0.0015(13) 0.0035(14)
C4 0.0291(17) 0.0304(15) 0.0169(15) -0.0013(12) 0.0035(13) 0.0021(13)
C5 0.0226(16) 0.0226(14) 0.0171(14) -0.0009(10) 0.0003(12) 0.0008(11)
C6 0.037(2) 0.0317(17) 0.037(2) -0.0016(15) 0.0056(16) -0.0080(16)
C7 0.048(2) 0.0270(17) 0.048(2) -0.0154(15) 0.0014(18) 0.0029(16)
C8 0.048(2) 0.058(2) 0.034(2) -0.0136(18) 0.0193(18) 0.0060(19)
C9 0.051(2) 0.0368(18) 0.0226(17) 0.0059(13) 0.0113(16) -0.0016(16)
C11 0.0216(18) 0.050(2) 0.054(2) -0.0095(19) 0.0055(16) -0.0014(16)
C12 0.042(2) 0.0336(18) 0.0330(19) -0.0001(14) -0.0026(16) 0.0138(16)
C13 0.0188(14) 0.0200(13) 0.0225(14) -0.0028(11) 0.0069(12) 0.0019(11)
C14 0.0230(15) 0.0207(13) 0.0197(14) -0.0031(11) 0.0069(12) -0.0006(11)
C15 0.0293(17) 0.0204(13) 0.0160(13) 0.0017(10) 0.0079(12) 0.0002(12)
C16 0.0223(15) 0.0166(12) 0.0153(13) -0.0007(10) 0.0076(11) 0.0011(11)
C17 0.0199(14) 0.0208(13) 0.0180(14) -0.0020(10) 0.0056(12) 0.0043(11)
C18 0.0246(16) 0.0202(14) 0.0206(14) 0.0010(11) 0.0073(12) 0.0027(11)
C19 0.0263(16) 0.0192(13) 0.0258(16) 0.0012(11) 0.0099(14) 0.0027(11)
C20 0.0224(16) 0.0194(13) 0.0259(16) -0.0017(11) 0.0083(13) -0.0016(12)
C21 0.0197(15) 0.0190(13) 0.0194(14) -0.0030(10) 0.0043(11) -0.0016(11)
C22 0.0297(18) 0.0319(17) 0.0246(16) -0.0008(12) 0.0101(14) -0.0074(13)
C23 0.0366(19) 0.0251(15) 0.0336(18) 0.0089(13) 0.0139(15) 0.0019(14)
C24 0.054(3) 0.0236(17) 0.061(3) 0.0044(16) 0.024(2) -0.0039(16)
C25 0.048(2) 0.050(2) 0.040(2) 0.0135(17) 0.0253(19) 0.0056(19)
C26 0.049(3) 0.049(2) 0.047(2) 0.0288(19) 0.010(2) 0.002(2)
O27 0.0235(12) 0.0293(11) 0.0377(13) 0.0020(10) 0.0077(10) -0.0069(9)
C28 0.0238(18) 0.047(2) 0.054(2) 0.0067(18) 0.0123(17) -0.0022(16)
C29 0.0159(14) 0.0270(14) 0.0209(14) 0.0019(11) 0.0029(12) -0.0037(11)
C30 0.0281(17) 0.0281(15) 0.0256(16) 0.0009(12) 0.0032(13) 0.0011(13)
C31 0.033(2) 0.0388(19) 0.037(2) 0.0084(15) 0.0042(16) 0.0068(16)
C32 0.0275(19) 0.056(2) 0.0280(18) 0.0057(16) -0.0044(15) -0.0096(17)
C33 0.044(2) 0.045(2) 0.0258(18) -0.0064(15) -0.0033(16) -0.0114(18)
C34 0.0346(19) 0.0267(16) 0.0289(17) -0.0033(13) 0.0014(14) -0.0054(14)
Cl1 0.0476(5) 0.0232(4) 0.0315(4) 0.0069(3) 0.0043(4) 0.0072(3)
Cl2 0.0258(4) 0.0421(5) 0.0402(5) -0.0134(4) 0.0157(4) -0.0045(3)
Si1 0.0195(4) 0.0246(4) 0.0257(4) -0.0016(3) 0.0012(3) 0.0032(3)
Zr1 0.01899(18) 0.01670(17) 0.01652(17) -0.00081(9) 0.00358(12) 0.00145(10)

loop_
_atom_type_symbol
_atom_type_description
_atom_type_scat_dispersion_real
_atom_type_scat_dispersion_imag
_atom_type_scat_source
C C 0.0033 0.0016 'International Tables Vol C Tables 4.2.6.8 and 6.1.1.4'
H H 0.0000 0.0000 'International Tables Vol C Tables 4.2.6.8 and 6.1.1.4'
Cl Cl 0.1484 0.1585 'International Tables Vol C Tables 4.2.6.8 and 6.1.1.4'
O O 0.0106 0.0060 'International Tables Vol C Tables 4.2.6.8 and 6.1.1.4'
Si Si 0.0817 0.0704 'International Tables Vol C Tables 4.2.6.8 and 6.1.1.4'
Zr Zr -2.9673 0.5597 'International Tables Vol C Tables 4.2.6.8 and 6.1.1.4'

loop_
_geom_angle_atom_site_label_1
_geom_angle_atom_site_label_2
_geom_angle_atom_site_label_3
_geom_angle
_geom_angle_site_symmetry_1
_geom_angle_site_symmetry_3
_geom_angle_publ_flag
C2 C1 C5 108.5(3) . . ?
C2 C1 C6 122.3(3) . . ?
C5 C1 C6 128.9(3) . . ?
C2 C1 Zr1 77.78(18) . . ?
C5 C1 Zr1 71.33(17) . . ?
C6 C1 Zr1 121.7(2) . . ?
C3 C2 C1 108.7(3) . . ?
C3 C2 C7 126.2(3) . . ?
C1 C2 C7 124.7(3) . . ?
C3 C2 Zr1 75.02(17) . . ?
C1 C2 Zr1 70.03(16) . . ?
C7 C2 Zr1 126.7(2) . . ?
C2 C3 C4 107.2(3) . . ?
C2 C3 C8 126.7(3) . . ?
C4 C3 C8 125.9(3) . . ?
C2 C3 Zr1 73.64(18) . . ?
C4 C3 Zr1 68.61(17) . . ?
C8 C3 Zr1 126.6(2) . . ?
C5 C4 C3 109.3(3) . . ?
C5 C4 C9 129.1(3) . . ?
C3 C4 C9 121.3(3) . . ?
C5 C4 Zr1 72.10(17) . . ?
C3 C4 Zr1 79.09(18) . . ?
C9 C4 Zr1 120.5(2) . . ?
C4 C5 C1 106.3(3) . . ?
C4 C5 Si1 125.0(2) . . ?
C1 C5 Si1 124.3(2) . . ?
C4 C5 Zr1 74.41(18) . . ?
C1 C5 Zr1 75.01(17) . . ?
Si1 C5 Zr1 97.48(12) . . ?
C1 C6 H6A 109.5 . . ?
C1 C6 H6B 109.5 . . ?
H6A C6 H6B 109.5 . . ?
C1 C6 H6C 109.5 . . ?
H6A C6 H6C 109.5 . . ?
H6B C6 H6C 109.5 . . ?
C2 C7 H7A 109.5 . . ?
C2 C7 H7B 109.5 . . ?
H7A C7 H7B 109.5 . . ?
C2 C7 H7C 109.5 . . ?
H7A C7 H7C 109.5 . . ?
H7B C7 H7C 109.5 . . ?
C3 C8 H8A 109.5 . . ?
C3 C8 H8B 109.5 . . ?
H8A C8 H8B 109.5 . . ?
C3 C8 H8C 109.5 . . ?
H8A C8 H8C 109.5 . . ?
H8B C8 H8C 109.5 . . ?
C4 C9 H9A 109.5 . . ?
C4 C9 H9B 109.5 . . ?
H9A C9 H9B 109.5 . . ?
C4 C9 H9C 109.5 . . ?
H9A C9 H9C 109.5 . . ?
H9B C9 H9C 109.5 . . ?
Si1 C11 H11A 109.5 . . ?
Si1 C11 H11B 109.5 . . ?
H11A C11 H11B 109.5 . . ?
Si1 C11 H11C 109.5 . . ?
H11A C11 H11C 109.5 . . ?
H11B C11 H11C 109.5 . . ?
Si1 C12 H12A 109.5 . . ?
Si1 C12 H12B 109.5 . . ?
H12A C12 H12B 109.5 . . ?
Si1 C12 H12C 109.5 . . ?
H12A C12 H12C 109.5 . . ?
H12B C12 H12C 109.5 . . ?
C14 C13 C17 105.3(3) . . ?
C14 C13 Si1 126.6(2) . . ?
C17 C13 Si1 124.8(2) . . ?
C14 C13 Zr1 75.11(16) . . ?
C17 C13 Zr1 76.85(16) . . ?
Si1 C13 Zr1 97.76(12) . . ?
C15 C14 C13 109.6(3) . . ?
C15 C14 C22 122.4(3) . . ?
C13 C14 C22 128.0(3) . . ?
C15 C14 Zr1 77.39(17) . . ?
C13 C14 Zr1 71.22(16) . . ?
C22 C14 Zr1 120.7(2) . . ?
C14 C15 C16 109.0(3) . . ?
C14 C15 Zr1 70.86(16) . . ?
C16 C15 Zr1 77.09(16) . . ?
C14 C15 H15 125.5 . . ?
C16 C15 H15 125.5 . . ?
Zr1 C15 H15 118.3 . . ?
C21 C16 C15 131.8(3) . . ?
C21 C16 C17 121.2(2) . . ?
C15 C16 C17 106.9(3) . . ?
C21 C16 Zr1 125.24(19) . . ?
C15 C16 Zr1 71.55(15) . . ?
C17 C16 Zr1 69.86(15) . . ?
C18 C17 C16 118.3(3) . . ?
C18 C17 C13 132.4(3) . . ?
C16 C17 C13 109.2(2) . . ?
C18 C17 Zr1 121.56(19) . . ?
C16 C17 Zr1 78.40(16) . . ?
C13 C17 Zr1 69.68(15) . . ?
C19 C18 C17 121.6(3) . . ?
C19 C18 H18 119.2 . . ?
C17 C18 H18 119.2 . . ?
C18 C19 C20 118.2(3) . . ?
C18 C19 C23 120.6(3) . . ?
C20 C19 C23 121.1(3) . . ?
O27 C20 C21 119.7(3) . . ?
O27 C20 C19 116.8(3) . . ?
C21 C20 C19 123.5(3) . . ?
C20 C21 C16 117.0(3) . . ?
C20 C21 C29 123.4(3) . . ?
C16 C21 C29 119.5(2) . . ?
C14 C22 H22A 109.5 . . ?
C14 C22 H22B 109.5 . . ?
H22A C22 H22B 109.5 . . ?
C14 C22 H22C 109.5 . . ?
H22A C22 H22C 109.5 . . ?
H22B C22 H22C 109.5 . . ?
C25 C23 C24 110.2(3) . . ?
C25 C23 C26 107.0(3) . . ?
C24 C23 C26 107.7(3) . . ?
C25 C23 C19 109.5(3) . . ?
C24 C23 C19 111.2(3) . . ?
C26 C23 C19 111.1(3) . . ?
C23 C24 H24A 109.5 . . ?
C23 C24 H24B 109.5 . . ?
H24A C24 H24B 109.5 . . ?
C23 C24 H24C 109.5 . . ?
H24A C24 H24C 109.5 . . ?
H24B C24 H24C 109.5 . . ?
C23 C25 H25A 109.5 . . ?
C23 C25 H25B 109.5 . . ?
H25A C25 H25B 109.5 . . ?
C23 C25 H25C 109.5 . . ?
H25A C25 H25C 109.5 . . ?
H25B C25 H25C 109.5 . . ?
C23 C26 H26A 109.5 . . ?
C23 C26 H26B 109.5 . . ?
H26A C26 H26B 109.5 . . ?
C23 C26 H26C 109.5 . . ?
H26A C26 H26C 109.5 . . ?
H26B C26 H26C 109.5 . . ?
C20 O27 C28 115.9(3) . . ?
O27 C28 H28A 109.5 . . ?
O27 C28 H28B 109.5 . . ?
H28A C28 H28B 109.5 . . ?
O27 C28 H28C 109.5 . . ?
H28A C28 H28C 109.5 . . ?
H28B C28 H28C 109.5 . . ?
C34 C29 C30 118.0(3) . . ?
C34 C29 C21 120.2(3) . . ?
C30 C29 C21 121.7(3) . . ?
C31 C30 C29 120.4(3) . . ?
C31 C30 H30 119.8 . . ?
C29 C30 H30 119.8 . . ?
C32 C31 C30 120.4(3) . . ?
C32 C31 H31 119.8 . . ?
C30 C31 H31 119.8 . . ?
C31 C32 C33 119.8(3) . . ?
C31 C32 H32 120.1 . . ?
C33 C32 H32 120.1 . . ?
C34 C33 C32 119.9(3) . . ?
C34 C33 H33 120.0 . . ?
C32 C33 H33 120.0 . . ?
C33 C34 C29 121.4(3) . . ?
C33 C34 H34 119.3 . . ?
C29 C34 H34 119.3 . . ?
C11 Si1 C12 103.70(19) . . ?
C11 Si1 C13 113.65(16) . . ?
C12 Si1 C13 114.57(15) . . ?
C11 Si1 C5 115.47(16) . . ?
C12 Si1 C5 114.22(16) . . ?
C13 Si1 C5 95.75(13) . . ?
Cl2 Zr1 Cl1 99.28(3) . . ?
Cl2 Zr1 C5 123.34(8) . . ?
Cl1 Zr1 C5 121.04(7) . . ?
Cl2 Zr1 C13 123.95(7) . . ?
Cl1 Zr1 C13 120.69(7) . . ?
C5 Zr1 C13 68.95(10) . . ?
Cl2 Zr1 C4 89.96(8) . . ?
Cl1 Zr1 C4 133.60(8) . . ?
C5 Zr1 C4 33.49(11) . . ?
C13 Zr1 C4 88.77(10) . . ?
Cl2 Zr1 C1 131.98(8) . . ?
Cl1 Zr1 C1 87.91(7) . . ?
C5 Zr1 C1 33.66(9) . . ?
C13 Zr1 C1 89.97(10) . . ?
C4 Zr1 C1 54.59(11) . . ?
Cl2 Zr1 C14 131.60(7) . . ?
Cl1 Zr1 C14 87.73(7) . . ?
C5 Zr1 C14 90.93(10) . . ?
C13 Zr1 C14 33.67(9) . . ?
C4 Zr1 C14 119.04(10) . . ?
C1 Zr1 C14 95.84(10) . . ?
Cl2 Zr1 C17 90.62(7) . . ?
Cl1 Zr1 C17 133.22(7) . . ?
C5 Zr1 C17 88.64(9) . . ?
C13 Zr1 C17 33.46(9) . . ?
C4 Zr1 C17 91.59(10) . . ?
C1 Zr1 C17 118.28(10) . . ?
C14 Zr1 C17 53.87(9) . . ?
Cl2 Zr1 C15 102.04(7) . . ?
Cl1 Zr1 C15 80.34(7) . . ?
C5 Zr1 C15 121.26(10) . . ?
C13 Zr1 C15 54.56(10) . . ?
C4 Zr1 C15 142.00(10) . . ?
C1 Zr1 C15 125.93(10) . . ?
C14 Zr1 C15 31.75(10) . . ?
C17 Zr1 C15 52.89(9) . . ?
Cl2 Zr1 C2 102.05(8) . . ?
Cl1 Zr1 C2 80.34(8) . . ?
C5 Zr1 C2 54.42(10) . . ?
C13 Zr1 C2 120.80(10) . . ?
C4 Zr1 C2 53.29(10) . . ?
C1 Zr1 C2 32.19(11) . . ?
C14 Zr1 C2 126.28(11) . . ?
C17 Zr1 C2 141.99(10) . . ?
C15 Zr1 C2 151.16(10) . . ?
Cl2 Zr1 C3 79.26(8) . . ?
Cl1 Zr1 C3 105.01(8) . . ?
C5 Zr1 C3 54.40(11) . . ?
C13 Zr1 C3 120.08(10) . . ?
C4 Zr1 C3 32.30(10) . . ?
C1 Zr1 C3 53.25(11) . . ?
C14 Zr1 C3 144.96(10) . . ?
C17 Zr1 C3 121.75(10) . . ?
C15 Zr1 C3 174.29(10) . . ?
C2 Zr1 C3 31.34(11) . . ?
Cl2 Zr1 C16 79.66(7) . . ?
Cl1 Zr1 C16 105.43(7) . . ?
C5 Zr1 C16 119.58(9) . . ?
C13 Zr1 C16 54.29(9) . . ?
C4 Zr1 C16 120.97(9) . . ?
C1 Zr1 C16 143.95(10) . . ?
C14 Zr1 C16 52.58(9) . . ?
C17 Zr1 C16 31.75(9) . . ?
C15 Zr1 C16 31.36(8) . . ?
C2 Zr1 C16 173.74(9) . . ?
C3 Zr1 C16 145.24(10) . . ?

loop_
_geom_bond_atom_site_label_1
_geom_bond_atom_site_label_2
_geom_bond_distance
_geom_bond_site_symmetry_2
_geom_bond_publ_flag
C1 C2 1.424(5) . ?
C1 C5 1.441(4) . ?
C1 C6 1.491(5) . ?
C1 Zr1 2.512(3) . ?
C2 C3 1.416(5) . ?
C2 C7 1.500(5) . ?
C2 Zr1 2.612(3) . ?
C3 C4 1.431(4) . ?
C3 C8 1.501(5) . ?
C3 Zr1 2.630(3) . ?
C4 C5 1.428(5) . ?
C4 C9 1.506(5) . ?
C4 Zr1 2.494(3) . ?
C5 Si1 1.888(3) . ?
C5 Zr1 2.464(3) . ?
C6 H6A 0.9800 . ?
C6 H6B 0.9800 . ?
C6 H6C 0.9800 . ?
C7 H7A 0.9800 . ?
C7 H7B 0.9800 . ?
C7 H7C 0.9800 . ?
C8 H8A 0.9800 . ?
C8 H8B 0.9800 . ?
C8 H8C 0.9800 . ?
C9 H9A 0.9800 . ?
C9 H9B 0.9800 . ?
C9 H9C 0.9800 . ?
C11 Si1 1.864(4) . ?
C11 H11A 0.9800 . ?
C11 H11B 0.9800 . ?
C11 H11C 0.9800 . ?
C12 Si1 1.866(3) . ?
C12 H12A 0.9800 . ?
C12 H12B 0.9800 . ?
C12 H12C 0.9800 . ?
C13 C14 1.444(4) . ?
C13 C17 1.450(4) . ?
C13 Si1 1.875(3) . ?
C13 Zr1 2.466(3) . ?
C14 C15 1.402(4) . ?
C14 C22 1.505(4) . ?
C14 Zr1 2.517(3) . ?
C15 C16 1.427(4) . ?
C15 Zr1 2.600(3) . ?
C15 H15 0.9500 . ?
C16 C21 1.425(4) . ?
C16 C17 1.435(4) . ?
C16 Zr1 2.672(3) . ?
C17 C18 1.419(4) . ?
C17 Zr1 2.561(3) . ?
C18 C19 1.372(4) . ?
C18 H18 0.9500 . ?
C19 C20 1.438(4) . ?
C19 C23 1.551(4) . ?
C20 O27 1.376(4) . ?
C20 C21 1.377(4) . ?
C21 C29 1.481(4) . ?
C22 H22A 0.9800 . ?
C22 H22B 0.9800 . ?
C22 H22C 0.9800 . ?
C23 C25 1.528(5) . ?
C23 C24 1.535(5) . ?
C23 C26 1.541(5) . ?
C24 H24A 0.9800 . ?
C24 H24B 0.9800 . ?
C24 H24C 0.9800 . ?
C25 H25A 0.9800 . ?
C25 H25B 0.9800 . ?
C25 H25C 0.9800 . ?
C26 H26A 0.9800 . ?
C26 H26B 0.9800 . ?
C26 H26C 0.9800 . ?
O27 C28 1.433(4) . ?
C28 H28A 0.9800 . ?
C28 H28B 0.9800 . ?
C28 H28C 0.9800 . ?
C29 C34 1.393(4) . ?
C29 C30 1.395(4) . ?
C30 C31 1.389(5) . ?
C30 H30 0.9500 . ?
C31 C32 1.377(5) . ?
C31 H31 0.9500 . ?
C32 C33 1.379(6) . ?
C32 H32 0.9500 . ?
C33 C34 1.378(5) . ?
C33 H33 0.9500 . ?
C34 H34 0.9500 . ?
Cl1 Zr1 2.4408(8) . ?
Cl2 Zr1 2.4056(9) . ?

loop_
_geom_torsion_atom_site_label_1
_geom_torsion_atom_site_label_2
_geom_torsion_atom_site_label_3
_geom_torsion_atom_site_label_4
_geom_torsion
_geom_torsion_site_symmetry_1
_geom_torsion_site_symmetry_2
_geom_torsion_site_symmetry_3
_geom_torsion_site_symmetry_4
_geom_torsion_publ_flag
C5 C1 C2 C3 0.3(3) . . . . ?
C6 C1 C2 C3 -174.4(3) . . . . ?
Zr1 C1 C2 C3 65.6(2) . . . . ?
C5 C1 C2 C7 173.2(3) . . . . ?
C6 C1 C2 C7 -1.5(5) . . . . ?
Zr1 C1 C2 C7 -121.5(3) . . . . ?
C5 C1 C2 Zr1 -65.3(2) . . . . ?
C6 C1 C2 Zr1 119.9(3) . . . . ?
C1 C2 C3 C4 -1.7(3) . . . . ?
C7 C2 C3 C4 -174.4(3) . . . . ?
Zr1 C2 C3 C4 60.7(2) . . . . ?
C1 C2 C3 C8 173.8(3) . . . . ?
C7 C2 C3 C8 1.1(5) . . . . ?
Zr1 C2 C3 C8 -123.8(3) . . . . ?
C1 C2 C3 Zr1 -62.4(2) . . . . ?
C7 C2 C3 Zr1 124.9(3) . . . . ?
C2 C3 C4 C5 2.5(4) . . . . ?
C8 C3 C4 C5 -173.1(3) . . . . ?
Zr1 C3 C4 C5 66.5(2) . . . . ?
C2 C3 C4 C9 176.8(3) . . . . ?
C8 C3 C4 C9 1.3(5) . . . . ?
Zr1 C3 C4 C9 -119.2(3) . . . . ?
C2 C3 C4 Zr1 -64.0(2) . . . . ?
C8 C3 C4 Zr1 120.4(3) . . . . ?
C3 C4 C5 C1 -2.2(3) . . . . ?
C9 C4 C5 C1 -176.0(3) . . . . ?
Zr1 C4 C5 C1 68.8(2) . . . . ?
C3 C4 C5 Si1 -159.3(2) . . . . ?
C9 C4 C5 Si1 26.9(5) . . . . ?
Zr1 C4 C5 Si1 -88.3(2) . . . . ?
C3 C4 C5 Zr1 -71.1(2) . . . . ?
C9 C4 C5 Zr1 115.1(3) . . . . ?
C2 C1 C5 C4 1.2(3) . . . . ?
C6 C1 C5 C4 175.5(3) . . . . ?
Zr1 C1 C5 C4 -68.4(2) . . . . ?
C2 C1 C5 Si1 158.5(2) . . . . ?
C6 C1 C5 Si1 -27.2(5) . . . . ?
Zr1 C1 C5 Si1 88.9(2) . . . . ?
C2 C1 C5 Zr1 69.6(2) . . . . ?
C6 C1 C5 Zr1 -116.1(3) . . . . ?
C17 C13 C14 C15 3.0(3) . . . . ?
Si1 C13 C14 C15 -157.2(2) . . . . ?
Zr1 C13 C14 C15 -68.6(2) . . . . ?
C17 C13 C14 C22 -173.8(3) . . . . ?
Si1 C13 C14 C22 26.1(4) . . . . ?
Zr1 C13 C14 C22 114.7(3) . . . . ?
C17 C13 C14 Zr1 71.53(18) . . . . ?
Si1 C13 C14 Zr1 -88.7(2) . . . . ?
C13 C14 C15 C16 -3.7(3) . . . . ?
C22 C14 C15 C16 173.2(3) . . . . ?
Zr1 C14 C15 C16 -68.3(2) . . . . ?
C13 C14 C15 Zr1 64.6(2) . . . . ?
C22 C14 C15 Zr1 -118.5(3) . . . . ?
C14 C15 C16 C21 -174.6(3) . . . . ?
Zr1 C15 C16 C21 121.2(3) . . . . ?
C14 C15 C16 C17 3.0(3) . . . . ?
Zr1 C15 C16 C17 -61.28(19) . . . . ?
C14 C15 C16 Zr1 64.2(2) . . . . ?
C21 C16 C17 C18 0.0(4) . . . . ?
C15 C16 C17 C18 -177.9(3) . . . . ?
Zr1 C16 C17 C18 119.8(3) . . . . ?
C21 C16 C17 C13 176.8(2) . . . . ?
C15 C16 C17 C13 -1.1(3) . . . . ?
Zr1 C16 C17 C13 -63.48(19) . . . . ?
C21 C16 C17 Zr1 -119.8(3) . . . . ?
C15 C16 C17 Zr1 62.39(19) . . . . ?
C14 C13 C17 C18 175.0(3) . . . . ?
Si1 C13 C17 C18 -24.3(5) . . . . ?
Zr1 C13 C17 C18 -114.7(3) . . . . ?
C14 C13 C17 C16 -1.1(3) . . . . ?
Si1 C13 C17 C16 159.5(2) . . . . ?
Zr1 C13 C17 C16 69.2(2) . . . . ?
C14 C13 C17 Zr1 -70.27(18) . . . . ?
Si1 C13 C17 Zr1 90.4(2) . . . . ?
C16 C17 C18 C19 -2.1(4) . . . . ?
C13 C17 C18 C19 -178.0(3) . . . . ?
Zr1 C17 C18 C19 91.5(3) . . . . ?
C17 C18 C19 C20 1.2(4) . . . . ?
C17 C18 C19 C23 -176.8(3) . . . . ?
C18 C19 C20 O27 -179.9(3) . . . . ?
C23 C19 C20 O27 -1.9(4) . . . . ?
C18 C19 C20 C21 2.0(4) . . . . ?
C23 C19 C20 C21 -179.9(3) . . . . ?
O27 C20 C21 C16 178.0(3) . . . . ?
C19 C20 C21 C16 -4.0(4) . . . . ?
O27 C20 C21 C29 -5.2(4) . . . . ?
C19 C20 C21 C29 172.8(3) . . . . ?
C15 C16 C21 C20 -179.8(3) . . . . ?
C17 C16 C21 C20 3.0(4) . . . . ?
Zr1 C16 C21 C20 -83.3(3) . . . . ?
C15 C16 C21 C29 3.3(5) . . . . ?
C17 C16 C21 C29 -174.0(3) . . . . ?
Zr1 C16 C21 C29 99.7(3) . . . . ?
C18 C19 C23 C25 115.3(3) . . . . ?
C20 C19 C23 C25 -62.7(4) . . . . ?
C18 C19 C23 C24 -122.7(3) . . . . ?
C20 C19 C23 C24 59.3(4) . . . . ?
C18 C19 C23 C26 -2.7(4) . . . . ?
C20 C19 C23 C26 179.3(3) . . . . ?
C21 C20 O27 C28 -62.4(4) . . . . ?
C19 C20 O27 C28 119.5(3) . . . . ?
C20 C21 C29 C34 -59.7(4) . . . . ?
C16 C21 C29 C34 117.1(3) . . . . ?
C20 C21 C29 C30 123.0(3) . . . . ?
C16 C21 C29 C30 -60.3(4) . . . . ?
C34 C29 C30 C31 0.8(5) . . . . ?
C21 C29 C30 C31 178.3(3) . . . . ?
C29 C30 C31 C32 -1.6(6) . . . . ?
C30 C31 C32 C33 1.1(6) . . . . ?
C31 C32 C33 C34 0.3(6) . . . . ?
C32 C33 C34 C29 -1.0(6) . . . . ?
C30 C29 C34 C33 0.5(5) . . . . ?
C21 C29 C34 C33 -177.0(3) . . . . ?
C14 C13 Si1 C11 -41.8(3) . . . . ?
C17 C13 Si1 C11 161.6(2) . . . . ?
Zr1 C13 Si1 C11 -119.02(16) . . . . ?
C14 C13 Si1 C12 -160.8(3) . . . . ?
C17 C13 Si1 C12 42.7(3) . . . . ?
Zr1 C13 Si1 C12 122.00(16) . . . . ?
C14 C13 Si1 C5 79.2(3) . . . . ?
C17 C13 Si1 C5 -77.3(3) . . . . ?
Zr1 C13 Si1 C5 2.04(13) . . . . ?
C4 C5 Si1 C11 -166.2(3) . . . . ?
C1 C5 Si1 C11 40.7(3) . . . . ?
Zr1 C5 Si1 C11 117.60(17) . . . . ?
C4 C5 Si1 C12 -46.1(3) . . . . ?
C1 C5 Si1 C12 160.8(3) . . . . ?
Zr1 C5 Si1 C12 -122.27(16) . . . . ?
C4 C5 Si1 C13 74.1(3) . . . . ?
C1 C5 Si1 C13 -79.0(3) . . . . ?
Zr1 C5 Si1 C13 -2.04(13) . . . . ?
